data_4510068
loop_
_publ_author_name
'Lee, Jackson J.'
'Sobolev, Alexandre N.'
'Turner, Michael J.'
'Fuller, Rebecca O.'
'Iversen, Bo B.'
'Koutsantonis, George A.'
'Spackman, Mark A.'

_publ_section_title
;
 Molecular Imprisonment: Host Response to Guest Location, Orientation, and
 Dynamics in Clathrates of Dianin&#x2019;s Compound
;
_journal_issue 3
_journal_name_full 'Crystal Growth &amp; Design'
_journal_page_first 1296
_journal_paper_doi 10.1021/cg4018129
_journal_volume 14
_journal_year 2014
_chemical_formula_moiety '6(C18 H20 O2), C6 H5 Br'
_chemical_formula_sum 'C114 H125 Br O12'
_chemical_formula_weight 1767.04
_chemical_name_systematic
;
 ?
;
_space_group_crystal_system trigonal
_space_group_IT_number 148
_space_group_name_Hall '-R 3'
_space_group_name_H-M_alt 'R -3 :H'
_symmetry_space_group_name_Hall '-R 3'
_symmetry_space_group_name_H-M 'R -3 :H'
_atom_sites_solution_hydrogens geom
_audit_creation_method SHELXL-2013
_cell_angle_alpha 90
_cell_angle_beta 90
_cell_angle_gamma 120
_cell_formula_units_Z 3
_cell_length_a 26.9737(6)
_cell_length_b 26.9737
_cell_length_c 10.8105(2)
_cell_measurement_reflns_used 18891
_cell_measurement_temperature 100(2)
_cell_measurement_theta_max 30.44
_cell_measurement_theta_min 3.66
_cell_volume 6811.7(2)
_computing_cell_refinement
;
CrysAlisPro, Agilent Technologies,
Version 1.171.35.21 (release 20-01-2012 CrysAlis171 .NET)
(compiled Jan 23 2012,18:06:46)
;
_computing_data_collection
;
CrysAlisPro, Agilent Technologies,
Version 1.171.35.21 (release 20-01-2012 CrysAlis171 .NET)
(compiled Jan 23 2012,18:06:46)
;
_computing_data_reduction
;
CrysAlisPro, Agilent Technologies,
Version 1.171.35.21 (release 20-01-2012 CrysAlis171 .NET)
(compiled Jan 23 2012,18:06:46)
;
_computing_molecular_graphics 'CrystalExplorer 3.2 (Wolff, et al., 2013'
_computing_publication_material 'SHELXL-2013 (Sheldrick, 2013)'
_computing_structure_refinement 'SHELXL-2013 (Sheldrick, 2013)'
_computing_structure_solution 'SHELXS-2013 (Sheldrick, 2013)'
_diffrn_ambient_temperature 100(2)
_diffrn_detector_area_resol_mean 10.4738
_diffrn_measured_fraction_theta_full 0.997
_diffrn_measured_fraction_theta_max 0.998
_diffrn_measurement_device_type 'Oxford Diffraction Gemini-R Ultra, Ruby CCD'
_diffrn_measurement_method '\w scans'
_diffrn_radiation_monochromator graphite
_diffrn_radiation_source 'normal-focus sealed tube'
_diffrn_radiation_type MoK\a
_diffrn_radiation_wavelength 0.71073
_diffrn_reflns_av_R_equivalents 0.0329
_diffrn_reflns_av_unetI/netI 0.0124
_diffrn_reflns_Laue_measured_fraction_full 0.997
_diffrn_reflns_Laue_measured_fraction_max 0.998
_diffrn_reflns_limit_h_max 38
_diffrn_reflns_limit_h_min -38
_diffrn_reflns_limit_k_max 38
_diffrn_reflns_limit_k_min -38
_diffrn_reflns_limit_l_max 15
_diffrn_reflns_limit_l_min -15
_diffrn_reflns_number 57234
_diffrn_reflns_point_group_measured_fraction_full 0.997
_diffrn_reflns_point_group_measured_fraction_max 0.998
_diffrn_reflns_theta_full 25.242
_diffrn_reflns_theta_max 30.508
_diffrn_reflns_theta_min 3.666
_exptl_absorpt_coefficient_mu 0.519
_exptl_absorpt_correction_T_max 0.869
_exptl_absorpt_correction_T_min 0.779
_exptl_absorpt_correction_type analytical
_exptl_absorpt_process_details
;
CrysAlisPro, Agilent Technologies,
Version 1.171.35.21 (release 20-01-2012 CrysAlis171 .NET)
(compiled Jan 23 2012,18:06:46)
Analytical numeric absorption correction using a multifaceted crystal
            model based on expressions derived by R.C. Clark & J.S. Reid.
(Clark, R. C. & Reid, J. S. (1995). Acta Cryst. A51, 887-897)
;
_exptl_crystal_colour colorless
_exptl_crystal_density_diffrn 1.292
_exptl_crystal_description 'block from needle'
_exptl_crystal_F_000 2820
_exptl_crystal_size_max 0.540
_exptl_crystal_size_mid 0.400
_exptl_crystal_size_min 0.340
_refine_diff_density_max 0.534
_refine_diff_density_min -0.492
_refine_diff_density_rms 0.067
_refine_ls_extinction_method none
_refine_ls_goodness_of_fit_ref 1.167
_refine_ls_hydrogen_treatment constr
_refine_ls_matrix_type full
_refine_ls_number_parameters 202
_refine_ls_number_reflns 4625
_refine_ls_number_restraints 0
_refine_ls_restrained_S_all 1.167
_refine_ls_R_factor_all 0.0881
_refine_ls_R_factor_gt 0.0854
_refine_ls_shift/su_max 0.000
_refine_ls_shift/su_mean 0.000
_refine_ls_structure_factor_coef Fsqd
_refine_ls_weighting_details 'w=1/[\s^2^(Fo^2^)+(0.0300P)^2^+40.0000P] where P=(Fo^2^+2Fc^2^)/3'
_refine_ls_weighting_scheme calc
_refine_ls_wR_factor_gt 0.1835
_refine_ls_wR_factor_ref 0.1847
_reflns_Friedel_coverage 0.000
_reflns_number_gt 4416
_reflns_number_total 4625
_reflns_threshold_expression 'I > 2\s(I)'
_cod_data_source_file cg4018129_si_002.cif
_cod_data_source_block 973708
_cod_original_cell_volume 6811.7(3)
_cod_database_code 4510068
_shelx_space_group_comment
;
The symmetry employed for this shelxl refinement is uniquely defined
by the following loop, which should always be used as a source of
symmetry information in preference to the above space-group names.
They are only intended as comments.
;
_shelx_estimated_absorpt_t_min 0.767
_shelx_estimated_absorpt_t_max 0.843
_shelxl_version_number 2013-4

loop_
_space_group_symop_operation_xyz
'x, y, z'
'-y, x-y, z'
'-x+y, -x, z'
'x+2/3, y+1/3, z+1/3'
'-y+2/3, x-y+1/3, z+1/3'
'-x+y+2/3, -x+1/3, z+1/3'
'x+1/3, y+2/3, z+2/3'
'-y+1/3, x-y+2/3, z+2/3'
'-x+y+1/3, -x+2/3, z+2/3'
'-x, -y, -z'
'y, -x+y, -z'
'x-y, x, -z'
'-x+2/3, -y+1/3, -z+1/3'
'y+2/3, -x+y+1/3, -z+1/3'
'x-y+2/3, x+1/3, -z+1/3'
'-x+1/3, -y+2/3, -z+2/3'
'y+1/3, -x+y+2/3, -z+2/3'
'x-y+1/3, x+2/3, -z+2/3'

loop_
_atom_site_label
_atom_site_type_symbol
_atom_site_fract_x
_atom_site_fract_y
_atom_site_fract_z
_atom_site_U_iso_or_equiv
_atom_site_adp_type
_atom_site_occupancy
_atom_site_site_symmetry_order
_atom_site_calc_flag
_atom_site_refinement_flags_posn
_atom_site_refinement_flags_adp
_atom_site_refinement_flags_occupancy
_atom_site_disorder_assembly
_atom_site_disorder_group
O1 O 0.06299(8) 0.11811(8) 0.48099(15) 0.0284(4) Uani 1 1 d . . . . .
H1 H 0.0810 0.0997 0.4849 0.043 Uiso 1 1 calc R U . . .
O2 O 0.08852(8) 0.26407(9) -0.13108(15) 0.0317(4) Uani 1 1 d . . . . .
C1 C 0.11070(10) 0.22663(12) -0.0959(2) 0.0286(5) Uani 1 1 d . . . . .
C2 C 0.08837(10) 0.29991(12) -0.0416(2) 0.0270(5) Uani 1 1 d . . . . .
C3 C 0.12046(10) 0.31387(11) 0.06783(19) 0.0245(4) Uani 1 1 d . . . . .
C4 C 0.15819(9) 0.28809(11) 0.09856(19) 0.0238(4) Uani 1 1 d . . . . .
C5 C 0.16527(10) 0.26099(12) -0.02095(19) 0.0275(5) Uani 1 1 d . . . . .
H5A H 0.1941 0.2919 -0.0740 0.033 Uiso 1 1 calc R U . . .
H5B H 0.1805 0.2355 0.0013 0.033 Uiso 1 1 calc R U . . .
C6 C 0.21867(10) 0.33636(12) 0.1353(2) 0.0296(5) Uani 1 1 d . . . . .
H6A H 0.2162 0.3550 0.2109 0.044 Uiso 1 1 calc R U . . .
H6B H 0.2346 0.3646 0.0683 0.044 Uiso 1 1 calc R U . . .
H6C H 0.2435 0.3201 0.1499 0.044 Uiso 1 1 calc R U . . .
C7 C 0.11788(10) 0.35344(11) 0.1470(2) 0.0257(5) Uani 1 1 d . . . . .
H7 H 0.1399 0.3640 0.2209 0.031 Uiso 1 1 calc R U . . .
C8 C 0.08426(11) 0.37779(11) 0.1213(2) 0.0282(5) Uani 1 1 d . . . . .
H8 H 0.0831 0.4044 0.1772 0.034 Uiso 1 1 calc R U . . .
C9 C 0.05219(10) 0.36281(11) 0.0126(2) 0.0289(5) Uani 1 1 d . . . . .
H9 H 0.0288 0.3789 -0.0056 0.035 Uiso 1 1 calc R U . . .
C10 C 0.05451(10) 0.32450(12) -0.0684(2) 0.0281(5) Uani 1 1 d . . . . .
H10 H 0.0330 0.3147 -0.1429 0.034 Uiso 1 1 calc R U . . .
C11 C 0.13303(9) 0.24432(11) 0.20476(18) 0.0225(4) Uani 1 1 d . . . . .
C12 C 0.16187(10) 0.21591(11) 0.24478(19) 0.0252(5) Uani 1 1 d . . . . .
H12 H 0.1974 0.2252 0.2076 0.030 Uiso 1 1 calc R U . . .
C13 C 0.13987(10) 0.17469(11) 0.3371(2) 0.0249(4) Uani 1 1 d . . . . .
H13 H 0.1604 0.1564 0.3629 0.030 Uiso 1 1 calc R U . . .
C14 C 0.08759(10) 0.16011(10) 0.39202(18) 0.0220(4) Uani 1 1 d . . . . .
C15 C 0.05875(9) 0.18823(10) 0.35618(18) 0.0225(4) Uani 1 1 d . . . . .
H15 H 0.0235 0.1792 0.3946 0.027 Uiso 1 1 calc R U . . .
C16 C 0.08147(10) 0.22986(11) 0.26351(19) 0.0232(4) Uani 1 1 d . . . . .
H16 H 0.0613 0.2488 0.2398 0.028 Uiso 1 1 calc R U . . .
C17 C 0.12525(12) 0.20851(14) -0.2181(2) 0.0342(6) Uani 1 1 d . . . . .
H17A H 0.1559 0.2422 -0.2597 0.051 Uiso 1 1 calc R U . . .
H17B H 0.0912 0.1908 -0.2710 0.051 Uiso 1 1 calc R U . . .
H17C H 0.1380 0.1809 -0.2019 0.051 Uiso 1 1 calc R U . . .
C18 C 0.06314(11) 0.17484(14) -0.0291(2) 0.0371(6) Uani 1 1 d . . . . .
H18A H 0.0298 0.1552 -0.0837 0.056 Uiso 1 1 calc R U . . .
H18B H 0.0523 0.1875 0.0459 0.056 Uiso 1 1 calc R U . . .
H18C H 0.0768 0.1485 -0.0065 0.056 Uiso 1 1 calc R U . . .
C01 C 0.0154(4) 0.0011(7) 0.0146(9) 0.026(4) Uiso 0.1667 1 d G . P A -1
C02 C -0.0378(5) -0.0083(8) 0.0482(10) 0.062(5) Uiso 0.1667 1 d G . P A -1
H02 H -0.0646 -0.0125 -0.0136 0.075 Uiso 0.1667 1 calc R U P A -1
C03 C -0.0520(5) -0.0116(9) 0.1708(9) 0.062(5) Uiso 0.1667 1 d G . P A -1
H03 H -0.0888 -0.0182 0.1941 0.075 Uiso 0.1667 1 calc R U P A -1
C04 C -0.0131(4) -0.0056(7) 0.2598(8) 0.030(3) Uiso 0.1667 1 d G . P A -1
H04 H -0.0229 -0.0079 0.3448 0.036 Uiso 0.1667 1 calc R U P A -1
C05 C 0.0400(4) 0.0038(5) 0.2262(8) 0.028(3) Uiso 0.1667 1 d G . P A -1
H05 H 0.0669 0.0080 0.2880 0.034 Uiso 0.1667 1 calc R U P A -1
C06 C 0.0543(4) 0.0072(5) 0.1036(8) 0.030(3) Uiso 0.1667 1 d G . P A -1
H06 H 0.0910 0.0137 0.0803 0.036 Uiso 0.1667 1 calc R U P A -1
Br1 Br 0.03699(10) 0.01113(12) -0.15675(17) 0.0490(5) Uani 0.1667 1 d . . P A -1

loop_
_atom_site_aniso_label
_atom_site_aniso_U_11
_atom_site_aniso_U_22
_atom_site_aniso_U_33
_atom_site_aniso_U_23
_atom_site_aniso_U_13
_atom_site_aniso_U_12
O1 0.0343(9) 0.0329(9) 0.0213(7) 0.0030(6) -0.0009(6) 0.0193(8)
O2 0.0322(9) 0.0599(12) 0.0161(7) -0.0010(7) -0.0024(6) 0.0328(9)
C1 0.0259(11) 0.0537(15) 0.0156(9) -0.0001(9) 0.0005(8) 0.0270(11)
C2 0.0222(10) 0.0478(14) 0.0163(9) 0.0058(9) 0.0041(7) 0.0216(10)
C3 0.0228(10) 0.0410(13) 0.0163(9) 0.0069(8) 0.0044(7) 0.0211(10)
C4 0.0205(10) 0.0421(13) 0.0149(8) 0.0038(8) 0.0021(7) 0.0202(9)
C5 0.0223(10) 0.0525(15) 0.0149(9) 0.0024(9) 0.0025(7) 0.0242(11)
C6 0.0232(11) 0.0483(15) 0.0217(10) 0.0024(10) -0.0001(8) 0.0212(11)
C7 0.0262(11) 0.0383(12) 0.0175(9) 0.0067(8) 0.0040(8) 0.0199(10)
C8 0.0307(12) 0.0370(13) 0.0242(10) 0.0093(9) 0.0088(9) 0.0224(10)
C9 0.0242(11) 0.0394(13) 0.0285(11) 0.0142(10) 0.0070(8) 0.0200(10)
C10 0.0204(10) 0.0452(14) 0.0214(10) 0.0100(9) 0.0028(8) 0.0185(10)
C11 0.0229(10) 0.0384(12) 0.0127(8) 0.0001(8) 0.0000(7) 0.0203(9)
C12 0.0235(10) 0.0447(13) 0.0165(9) 0.0001(8) 0.0023(7) 0.0238(10)
C13 0.0287(11) 0.0400(12) 0.0175(9) -0.0016(8) -0.0011(8) 0.0257(10)
C14 0.0249(10) 0.0313(11) 0.0133(8) -0.0027(7) -0.0030(7) 0.0167(9)
C15 0.0200(9) 0.0367(12) 0.0154(8) 0.0003(8) 0.0015(7) 0.0177(9)
C16 0.0245(10) 0.0388(12) 0.0158(8) 0.0022(8) 0.0006(7) 0.0229(10)
C17 0.0328(12) 0.0592(17) 0.0182(10) -0.0038(10) 0.0000(9) 0.0286(13)
C18 0.0274(12) 0.0631(19) 0.0229(11) 0.0045(11) 0.0002(9) 0.0243(13)
Br1 0.0550(12) 0.0810(15) 0.0302(8) -0.0064(9) -0.0026(8) 0.0484(12)

loop_
_atom_type_symbol
_atom_type_description
_atom_type_scat_dispersion_real
_atom_type_scat_dispersion_imag
_atom_type_scat_source
C C 0.0033 0.0016 'International Tables Vol C Tables 4.2.6.8 and 6.1.1.4'
H H 0.0000 0.0000 'International Tables Vol C Tables 4.2.6.8 and 6.1.1.4'
O O 0.0106 0.0060 'International Tables Vol C Tables 4.2.6.8 and 6.1.1.4'
Br Br -0.2901 2.4595 'International Tables Vol C Tables 4.2.6.8 and 6.1.1.4'

loop_
_geom_angle_atom_site_label_1
_geom_angle_atom_site_label_2
_geom_angle_atom_site_label_3
_geom_angle
C14 O1 H1 109.5
C2 O2 C1 116.88(17)
O2 C1 C5 108.9(2)
O2 C1 C18 108.02(19)
C5 C1 C18 114.81(19)
O2 C1 C17 104.86(18)
C5 C1 C17 109.28(19)
C18 C1 C17 110.5(2)
O2 C2 C10 114.9(2)
O2 C2 C3 124.5(2)
C10 C2 C3 120.6(2)
C7 C3 C2 117.5(2)
C7 C3 C4 120.9(2)
C2 C3 C4 121.6(2)
C3 C4 C11 111.85(17)
C3 C4 C5 107.57(17)
C11 C4 C5 111.9(2)
C3 C4 C6 109.6(2)
C11 C4 C6 109.23(17)
C5 C4 C6 106.59(18)
C1 C5 C4 115.03(18)
C1 C5 H5A 108.5
C4 C5 H5A 108.5
C1 C5 H5B 108.5
C4 C5 H5B 108.5
H5A C5 H5B 107.5
C4 C6 H6A 109.5
C4 C6 H6B 109.5
H6A C6 H6B 109.5
C4 C6 H6C 109.5
H6A C6 H6C 109.5
H6B C6 H6C 109.5
C8 C7 C3 122.2(2)
C8 C7 H7 118.9
C3 C7 H7 118.9
C7 C8 C9 119.3(2)
C7 C8 H8 120.4
C9 C8 H8 120.4
C10 C9 C8 119.9(2)
C10 C9 H9 120.0
C8 C9 H9 120.0
C9 C10 C2 120.5(2)
C9 C10 H10 119.8
C2 C10 H10 119.8
C16 C11 C12 117.0(2)
C16 C11 C4 123.32(19)
C12 C11 C4 119.71(18)
C13 C12 C11 121.8(2)
C13 C12 H12 119.1
C11 C12 H12 119.1
C12 C13 C14 120.0(2)
C12 C13 H13 120.0
C14 C13 H13 120.0
O1 C14 C15 118.3(2)
O1 C14 C13 122.2(2)
C15 C14 C13 119.5(2)
C14 C15 C16 119.97(19)
C14 C15 H15 120.0
C16 C15 H15 120.0
C11 C16 C15 121.8(2)
C11 C16 H16 119.1
C15 C16 H16 119.1
C1 C17 H17A 109.5
C1 C17 H17B 109.5
H17A C17 H17B 109.5
C1 C17 H17C 109.5
H17A C17 H17C 109.5
H17B C17 H17C 109.5
C1 C18 H18A 109.5
C1 C18 H18B 109.5
H18A C18 H18B 109.5
C1 C18 H18C 109.5
H18A C18 H18C 109.5
H18B C18 H18C 109.5
C06 C01 C02 120.1
C06 C01 Br1 120.0(5)
C02 C01 Br1 119.7(5)
C03 C02 C01 120.0
C03 C02 H02 120.0
C01 C02 H02 120.0
C02 C03 C04 119.8
C02 C03 H03 120.1
C04 C03 H03 120.1
C03 C04 C05 120.1
C03 C04 H04 119.9
C05 C04 H04 119.9
C06 C05 C04 120.0
C06 C05 H05 120.0
C04 C05 H05 120.0
C05 C06 C01 119.8
C05 C06 H06 120.1
C01 C06 H06 120.1

loop_
_geom_bond_atom_site_label_1
_geom_bond_atom_site_label_2
_geom_bond_distance
O1 C14 1.377(3)
O1 H1 0.8500
O2 C2 1.369(3)
O2 C1 1.458(3)
C1 C5 1.523(3)
C1 C18 1.525(4)
C1 C17 1.526(3)
C2 C10 1.401(3)
C2 C3 1.402(3)
C3 C7 1.397(3)
C3 C4 1.529(3)
C4 C11 1.540(3)
C4 C5 1.543(3)
C4 C6 1.546(3)
C5 H5A 0.9900
C5 H5B 0.9900
C6 H6A 0.9800
C6 H6B 0.9800
C6 H6C 0.9800
C7 C8 1.388(3)
C7 H7 0.9500
C8 C9 1.394(3)
C8 H8 0.9500
C9 C10 1.380(4)
C9 H9 0.9500
C10 H10 0.9500
C11 C16 1.395(3)
C11 C12 1.406(3)
C12 C13 1.388(3)
C12 H12 0.9500
C13 C14 1.393(3)
C13 H13 0.9500
C14 C15 1.386(3)
C15 C16 1.397(3)
C15 H15 0.9500
C16 H16 0.9500
C17 H17A 0.9800
C17 H17B 0.9800
C17 H17C 0.9800
C18 H18A 0.9800
C18 H18B 0.9800
C18 H18C 0.9800
C01 C06 1.372(7)
C01 C02 1.374(7)
C01 Br1 1.920(10)
C02 C03 1.370(7)
C02 H02 0.9500
C03 C04 1.372(7)
C03 H03 0.9500
C04 C05 1.374(7)
C04 H04 0.9500
C05 C06 1.370(7)
C05 H05 0.9500
C06 H06 0.9500

loop_
_geom_hbond_atom_site_label_D
_geom_hbond_atom_site_label_H
_geom_hbond_atom_site_label_A
_geom_hbond_distance_DH
_geom_hbond_distance_HA
_geom_hbond_distance_DA
_geom_hbond_angle_DHA
_geom_hbond_site_symmetry_A
O1 H1 O1 0.85 1.95 2.7915(18) 171.5 11_556
